data_9006633
loop_
_publ_author_name
'Pavese, A.'
'Artioli, G.'
'Russo, U.'
'Hoser, A.'

_publ_section_title
;
 Cation partitioning versus temperature in (Mg0.70Fe0.23)Al1.97O4
 synthetic spinel by in situ neutron powder diffraction
 Sample: T = 1423 K
;
_journal_name_full 'Physics and Chemistry of Minerals'
_journal_page_first 242
_journal_page_last 250
_journal_paper_doi 10.1007/s002690050183
_journal_volume 26
_journal_year 1999
_chemical_compound_source Synthetic
_chemical_formula_sum 'Al1.969 Fe0.23 Mg0.701 O4'
_chemical_name_mineral Spinel
_space_group_IT_number 227
_symmetry_space_group_name_Hall '-F 4vw 2vw 3'
_symmetry_space_group_name_H-M 'F d -3 m :2'
_cell_angle_alpha 90
_cell_angle_beta 90
_cell_angle_gamma 90
_cell_length_a 8.1612
_cell_length_b 8.1612
_cell_length_c 8.1612
_cell_formula_units_Z 8
_cell_volume 543.578
_database_code_amcsd 0008215
_diffrn_ambient_temperature 1423
_exptl_crystal_density_diffrn 3.593
_cod_original_sg_symbol_H-M 'F d 3 m'
_cod_original_formula_sum 'Fe.23 Mg.701 Al1.969 O4'
_cod_database_code 9006633

loop_
_space_group_symop_operation_xyz
x,y,z
x,1/2+y,1/2+z
1/2+x,y,1/2+z
1/2+x,1/2+y,z
3/4+z,1/2-x,1/4+y
3/4+z,-x,3/4+y
1/4+z,1/2-x,3/4+y
1/4+z,-x,1/4+y
3/4-y,1/2+z,1/4-x
3/4-y,+z,3/4-x
1/4-y,1/2+z,3/4-x
1/4-y,+z,1/4-x
3/4+x,1/2-y,1/4+z
3/4+x,-y,3/4+z
1/4+x,1/2-y,3/4+z
1/4+x,-y,1/4+z
3/4-z,1/2+x,1/4-y
3/4-z,+x,3/4-y
1/4-z,1/2+x,3/4-y
1/4-z,+x,1/4-y
3/4+y,1/2-z,1/4+x
3/4+y,-z,3/4+x
1/4+y,1/2-z,3/4+x
1/4+y,-z,1/4+x
3/4-x,1/2+y,1/4-z
3/4-x,+y,3/4-z
1/4-x,1/2+y,3/4-z
1/4-x,+y,1/4-z
1/2+x,3/4-z,1/4-y
1/2+x,1/4-z,3/4-y
+x,3/4-z,3/4-y
+x,1/4-z,1/4-y
1/2-z,3/4+y,1/4+x
1/2-z,1/4+y,3/4+x
-z,3/4+y,3/4+x
-z,1/4+y,1/4+x
1/2+y,3/4-x,1/4-z
1/2+y,1/4-x,3/4-z
+y,3/4-x,3/4-z
+y,1/4-x,1/4-z
1/2-x,3/4+z,1/4+y
1/2-x,1/4+z,3/4+y
-x,3/4+z,3/4+y
-x,1/4+z,1/4+y
1/2+z,3/4-y,1/4-x
1/2+z,1/4-y,3/4-x
+z,3/4-y,3/4-x
+z,1/4-y,1/4-x
1/2-y,3/4+x,1/4+z
1/2-y,1/4+x,3/4+z
-y,3/4+x,3/4+z
-y,1/4+x,1/4+z
x,1/2+z,1/2+y
x,+z,+y
1/2+x,1/2+z,+y
1/2+x,+z,1/2+y
-z,1/2-y,1/2-x
-z,-y,-x
1/2-z,1/2-y,-x
1/2-z,-y,1/2-x
y,1/2+x,1/2+z
y,+x,+z
1/2+y,1/2+x,+z
1/2+y,+x,1/2+z
-x,1/2-z,1/2-y
-x,-z,-y
1/2-x,1/2-z,-y
1/2-x,-z,1/2-y
z,1/2+y,1/2+x
z,+y,+x
1/2+z,1/2+y,+x
1/2+z,+y,1/2+x
-y,1/2-x,1/2-z
-y,-x,-z
1/2-y,1/2-x,-z
1/2-y,-x,1/2-z
3/4+z,1/4+x,1/2-y
3/4+z,3/4+x,-y
1/4+z,1/4+x,-y
1/4+z,3/4+x,1/2-y
3/4-y,1/4-z,1/2+x
3/4-y,3/4-z,+x
1/4-y,1/4-z,+x
1/4-y,3/4-z,1/2+x
3/4+x,1/4+y,1/2-z
3/4+x,3/4+y,-z
1/4+x,1/4+y,-z
1/4+x,3/4+y,1/2-z
3/4-z,1/4-x,1/2+y
3/4-z,3/4-x,+y
1/4-z,1/4-x,+y
1/4-z,3/4-x,1/2+y
3/4+y,1/4+z,1/2-x
3/4+y,3/4+z,-x
1/4+y,1/4+z,-x
1/4+y,3/4+z,1/2-x
3/4-x,1/4-y,1/2+z
3/4-x,3/4-y,+z
1/4-x,1/4-y,+z
1/4-x,3/4-y,1/2+z
-z,3/4+x,3/4+y
-z,1/4+x,1/4+y
1/2-z,3/4+x,1/4+y
1/2-z,1/4+x,3/4+y
y,3/4-z,3/4-x
y,1/4-z,1/4-x
1/2+y,3/4-z,1/4-x
1/2+y,1/4-z,3/4-x
-x,3/4+y,3/4+z
-x,1/4+y,1/4+z
1/2-x,3/4+y,1/4+z
1/2-x,1/4+y,3/4+z
z,3/4-x,3/4-y
z,1/4-x,1/4-y
1/2+z,3/4-x,1/4-y
1/2+z,1/4-x,3/4-y
-y,3/4+z,3/4+x
-y,1/4+z,1/4+x
1/2-y,3/4+z,1/4+x
1/2-y,1/4+z,3/4+x
x,3/4-y,3/4-z
x,1/4-y,1/4-z
1/2+x,3/4-y,1/4-z
1/2+x,1/4-y,3/4-z
1/4-x,1/2+z,3/4-y
1/4-x,+z,1/4-y
3/4-x,1/2+z,1/4-y
3/4-x,+z,3/4-y
1/4+z,1/2-y,3/4+x
1/4+z,-y,1/4+x
3/4+z,1/2-y,1/4+x
3/4+z,-y,3/4+x
1/4-y,1/2+x,3/4-z
1/4-y,+x,1/4-z
3/4-y,1/2+x,1/4-z
3/4-y,+x,3/4-z
1/4+x,1/2-z,3/4+y
1/4+x,-z,1/4+y
3/4+x,1/2-z,1/4+y
3/4+x,-z,3/4+y
1/4-z,1/2+y,3/4-x
1/4-z,+y,1/4-x
3/4-z,1/2+y,1/4-x
3/4-z,+y,3/4-x
1/4+y,1/2-x,3/4+z
1/4+y,-x,1/4+z
3/4+y,1/2-x,1/4+z
3/4+y,-x,3/4+z
3/4-x,3/4-z,y
3/4-x,1/4-z,1/2+y
1/4-x,3/4-z,1/2+y
1/4-x,1/4-z,y
3/4+z,3/4+y,-x
3/4+z,1/4+y,1/2-x
1/4+z,3/4+y,1/2-x
1/4+z,1/4+y,-x
3/4-y,3/4-x,z
3/4-y,1/4-x,1/2+z
1/4-y,3/4-x,1/2+z
1/4-y,1/4-x,z
3/4+x,3/4+z,-y
3/4+x,1/4+z,1/2-y
1/4+x,3/4+z,1/2-y
1/4+x,1/4+z,-y
3/4-z,3/4-y,x
3/4-z,1/4-y,1/2+x
1/4-z,3/4-y,1/2+x
1/4-z,1/4-y,x
3/4+y,3/4+x,-z
3/4+y,1/4+x,1/2-z
1/4+y,3/4+x,1/2-z
1/4+y,1/4+x,-z
-z,-x,-y
-z,1/2-x,1/2-y
1/2-z,-x,1/2-y
1/2-z,1/2-x,-y
y,z,x
y,1/2+z,1/2+x
1/2+y,z,1/2+x
1/2+y,1/2+z,x
-x,-y,-z
-x,1/2-y,1/2-z
1/2-x,-y,1/2-z
1/2-x,1/2-y,-z
z,x,y
z,1/2+x,1/2+y
1/2+z,x,1/2+y
1/2+z,1/2+x,y
-y,-z,-x
-y,1/2-z,1/2-x
1/2-y,-z,1/2-x
1/2-y,1/2-z,-x

loop_
_atom_site_label
_atom_site_fract_x
_atom_site_fract_y
_atom_site_fract_z
_atom_site_occupancy
_atom_site_U_iso_or_equiv
FeT 0.12500 0.12500 0.12500 0.23000 0.02840
MgT 0.12500 0.12500 0.12500 0.15280 0.02840
AlT 0.12500 0.12500 0.12500 0.61720 0.02840
MgM 0.50000 0.50000 0.50000 0.27420 0.02200
AlM 0.50000 0.50000 0.50000 0.67570 0.02200
O 0.25980 0.25980 0.25980 1.00000 0.02910

loop_
_cod_related_entry_id
_cod_related_entry_database
_cod_related_entry_code
1 AMCSD 0008215
